data_7208636
loop_
_publ_author_name
'Du, Dong-Ying'
'Qin, Jun-Sheng'
'Sun, Cheng-Xin'
'Wang, Xin-Long'
'Zhang, Shu-Ran'
'Shen, Ping'
'Li, Shun-Li'
'Su, Zhong-Min'
'Lan, Ya-Qian'

_publ_section_title
;
 Functional heterometallic coordination polymers with metalloligands as
 tunable luminescent crystalline materials
;
_journal_issue 37
_journal_name_full 'Journal of Materials Chemistry'
_journal_page_first 19673
_journal_paper_doi 10.1039/c2jm34661c
_journal_volume 22
_journal_year 2012
_chemical_formula_moiety 'C66 H59 Br4 Eu0.25 N10 O11 Tb0.75 Zn2'
_chemical_formula_sum 'C66 H59 Br4 Eu0.25 N10 O11 Tb0.75 Zn2'
_chemical_formula_weight 1775.79
_chemical_name_systematic
;
?
;
_space_group_IT_number 14
_symmetry_cell_setting monoclinic
_symmetry_space_group_name_Hall '-P 2yn'
_symmetry_space_group_name_H-M 'P 1 21/n 1'
_atom_sites_solution_hydrogens geom
_atom_sites_solution_primary direct
_atom_sites_solution_secondary difmap
_audit_creation_method SHELXL-97
_cell_angle_alpha 90.00
_cell_angle_beta 99.803(2)
_cell_angle_gamma 90.00
_cell_formula_units_Z 4
_cell_length_a 15.676(2)
_cell_length_b 13.5140(17)
_cell_length_c 33.055(4)
_cell_measurement_temperature 293(2)
_cell_volume 6900.3(15)
_computing_cell_refinement 'SMART (Bruker, 1997)'
_computing_data_collection 'SMART (Bruker, 1997)'
_computing_data_reduction SAINT
_computing_molecular_graphics 'SHELXTL-PLUS (Sheldrick, 1990)'
_computing_publication_material SHELXL-97
_computing_structure_refinement 'SHELXL-97 (Sheldrick, 1997)'
_computing_structure_solution 'SHELXS-97(Sheldrick, 1997)'
_diffrn_ambient_temperature 293(2)
_diffrn_measured_fraction_theta_full 0.995
_diffrn_measured_fraction_theta_max 0.995
_diffrn_measurement_device_type 'Bruker APEX CCD area-detector'
_diffrn_measurement_method '\w scans'
_diffrn_radiation_monochromator graphite
_diffrn_radiation_source 'fine-focus sealed tube'
_diffrn_radiation_type MoK\a
_diffrn_radiation_wavelength 0.71069
_diffrn_reflns_av_R_equivalents 0.0661
_diffrn_reflns_av_sigmaI/netI 0.0861
_diffrn_reflns_limit_h_max 18
_diffrn_reflns_limit_h_min -13
_diffrn_reflns_limit_k_max 15
_diffrn_reflns_limit_k_min -16
_diffrn_reflns_limit_l_max 39
_diffrn_reflns_limit_l_min -39
_diffrn_reflns_number 33958
_diffrn_reflns_theta_full 24.96
_diffrn_reflns_theta_max 24.96
_diffrn_reflns_theta_min 1.25
_exptl_absorpt_coefficient_mu 4.056
_exptl_absorpt_correction_T_max 0.4976
_exptl_absorpt_correction_T_min 0.4304
_exptl_absorpt_correction_type multi-scan
_exptl_absorpt_process_details 'SADABS(Sheldrick, 1996)'
_exptl_crystal_density_diffrn 1.709
_exptl_crystal_density_method 'not measured'
_exptl_crystal_F_000 3510
_exptl_crystal_size_max 0.25
_exptl_crystal_size_mid 0.23
_exptl_crystal_size_min 0.20
_refine_diff_density_max 1.748
_refine_diff_density_min -1.195
_refine_diff_density_rms 0.132
_refine_ls_extinction_method none
_refine_ls_goodness_of_fit_ref 1.029
_refine_ls_hydrogen_treatment constr
_refine_ls_matrix_type full
_refine_ls_number_parameters 847
_refine_ls_number_reflns 12051
_refine_ls_number_restraints 0
_refine_ls_restrained_S_all 1.029
_refine_ls_R_factor_all 0.1149
_refine_ls_R_factor_gt 0.0557
_refine_ls_shift/su_max 0.001
_refine_ls_shift/su_mean 0.000
_refine_ls_structure_factor_coef Fsqd
_refine_ls_weighting_details 'calc w=1/[\s^2^(Fo^2^)+(0.0929P)^2^+0.0000P] where P=(Fo^2^+2Fc^2^)/3'
_refine_ls_weighting_scheme calc
_refine_ls_wR_factor_gt 0.1512
_refine_ls_wR_factor_ref 0.1786
_reflns_number_gt 6817
_reflns_number_total 12051
_reflns_threshold_expression >2\s(I)
_cod_data_source_file c2jm34661c.txt
_cod_data_source_block ifmc-24
_cod_depositor_comments
;
The following automatic conversions were performed:

'_symmetry_cell_setting' value 'Monoclinic' changed to 'monoclinic'
according to /home/saulius/struct/CIF-dictionaries/cif_core.dic
dictionary named 'cif_core.dic' version 2.4.1 from 2010-06-29.

Automatic conversion script
Id: cif_fix_values 1891 2012-01-12 08:04:46Z andrius 
;
_cod_original_sg_symbol_Hall -P2yn
_cod_original_sg_symbol_H-M P21/n
_cod_database_code 7208636

loop_
_symmetry_equiv_pos_as_xyz
'x, y, z'
'-x+1/2, y+1/2, -z+1/2'
'-x, -y, -z'
'x-1/2, -y-1/2, z-1/2'

loop_
_atom_site_label
_atom_site_type_symbol
_atom_site_fract_x
_atom_site_fract_y
_atom_site_fract_z
_atom_site_U_iso_or_equiv
_atom_site_adp_type
_atom_site_occupancy
_atom_site_symmetry_multiplicity
_atom_site_calc_flag
_atom_site_refinement_flags
C1 C 0.2245(6) -0.0567(6) 0.4022(3) 0.038(2) Uani 1 1 d .
C2 C 0.1422(6) -0.1296(6) 0.4392(3) 0.041(2) Uani 1 1 d .
C3 C 0.2277(6) -0.1490(6) 0.4577(3) 0.043(2) Uani 1 1 d .
C4 C 0.2468(7) -0.2085(7) 0.4921(3) 0.057(3) Uani 1 1 d .
H4 H 0.3037 -0.2215 0.5041 0.069 Uiso 1 1 calc R
C5 C 0.1812(9) -0.2459(9) 0.5073(4) 0.084(4) Uani 1 1 d .
H5 H 0.1933 -0.2850 0.5307 0.101 Uiso 1 1 calc R
C6 C 0.0930(9) -0.2298(9) 0.4899(4) 0.084(4) Uani 1 1 d .
H6 H 0.0492 -0.2590 0.5014 0.101 Uiso 1 1 calc R
C7 C 0.0727(7) -0.1698(7) 0.4551(3) 0.059(3) Uani 1 1 d .
H7 H 0.0157 -0.1572 0.4431 0.071 Uiso 1 1 calc R
C8 C 0.3737(6) -0.0985(7) 0.4413(3) 0.052(3) Uani 1 1 d .
H8A H 0.3961 -0.1160 0.4166 0.063 Uiso 1 1 calc R
H8B H 0.3960 -0.1457 0.4626 0.063 Uiso 1 1 calc R
C9 C 0.4034(6) 0.0065(6) 0.4550(3) 0.042(2) Uani 1 1 d .
C10 C 0.4572(6) 0.0576(7) 0.4345(3) 0.050(2) Uani 1 1 d .
H10 H 0.4763 0.0289 0.4121 0.060 Uiso 1 1 calc R
C11 C 0.4836(6) 0.1520(7) 0.4468(3) 0.054(3) Uani 1 1 d .
H11 H 0.5201 0.1869 0.4325 0.064 Uiso 1 1 calc R
C12 C 0.4556(5) 0.1951(7) 0.4808(3) 0.044(2) Uani 1 1 d .
C13 C 0.4027(6) 0.1424(7) 0.5014(3) 0.055(3) Uani 1 1 d .
H13 H 0.3838 0.1699 0.5241 0.066 Uiso 1 1 calc R
C14 C 0.3770(6) 0.0480(8) 0.4886(3) 0.056(3) Uani 1 1 d .
H14 H 0.3414 0.0122 0.5031 0.067 Uiso 1 1 calc R
C15 C 0.4810(7) 0.3015(8) 0.4928(3) 0.056(3) Uani 1 1 d .
C16 C 0.1108(5) -0.1606(6) 0.3113(2) 0.036(2) Uani 1 1 d .
C17 C -0.0198(5) -0.2010(6) 0.3176(3) 0.037(2) Uani 1 1 d .
C18 C 0.0220(6) -0.2848(6) 0.3057(2) 0.041(2) Uani 1 1 d .
C19 C -0.0204(7) -0.3786(7) 0.3002(3) 0.055(3) Uani 1 1 d .
H19 H 0.0068 -0.4342 0.2918 0.066 Uiso 1 1 calc R
C20 C -0.1026(8) -0.3819(8) 0.3079(3) 0.067(3) Uani 1 1 d .
H20 H -0.1319 -0.4420 0.3047 0.080 Uiso 1 1 calc R
C21 C -0.1454(7) -0.2998(9) 0.3203(3) 0.067(3) Uani 1 1 d .
H21 H -0.2017 -0.3066 0.3254 0.080 Uiso 1 1 calc R
C22 C -0.1040(6) -0.2055(8) 0.3254(3) 0.055(3) Uani 1 1 d .
H22 H -0.1319 -0.1500 0.3335 0.066 Uiso 1 1 calc R
C23 C 0.1754(6) -0.3239(6) 0.2992(2) 0.047(2) Uani 1 1 d .
H23A H 0.2194 -0.2890 0.2874 0.056 Uiso 1 1 calc R
H23B H 0.1542 -0.3778 0.2808 0.056 Uiso 1 1 calc R
C24 C 0.2157(5) -0.3660(6) 0.3404(2) 0.036(2) Uani 1 1 d .
C25 C 0.1861(6) -0.3448(6) 0.3766(3) 0.042(2) Uani 1 1 d .
H25 H 0.1378 -0.3044 0.3759 0.050 Uiso 1 1 calc R
C26 C 0.2266(5) -0.3822(6) 0.4136(2) 0.035(2) Uani 1 1 d .
H26 H 0.2051 -0.3672 0.4374 0.043 Uiso 1 1 calc R
C27 C 0.2983(5) -0.4412(6) 0.4159(2) 0.037(2) Uani 1 1 d .
C28 C 0.3259(6) -0.4645(7) 0.3801(3) 0.047(2) Uani 1 1 d .
H28 H 0.3737 -0.5057 0.3811 0.056 Uiso 1 1 calc R
C29 C 0.2857(6) -0.4296(6) 0.3429(3) 0.045(2) Uani 1 1 d .
H29 H 0.3056 -0.4487 0.3192 0.054 Uiso 1 1 calc R
C30 C 0.3465(6) -0.4714(6) 0.4576(3) 0.038(2) Uani 1 1 d .
C31 C 0.0723(5) 0.2236(6) 0.3601(3) 0.038(2) Uani 1 1 d .
C32 C 0.1262(6) 0.1901(7) 0.4232(3) 0.046(2) Uani 1 1 d .
C33 C 0.1164(5) 0.2912(7) 0.4197(3) 0.045(2) Uani 1 1 d .
C34 C 0.1427(7) 0.3545(8) 0.4527(4) 0.066(3) Uani 1 1 d .
H34 H 0.1394 0.4229 0.4499 0.079 Uiso 1 1 calc R
C35 C 0.1741(7) 0.3100(10) 0.4898(4) 0.087(4) Uani 1 1 d .
H35 H 0.1903 0.3494 0.5129 0.104 Uiso 1 1 calc R
C36 C 0.1822(7) 0.2076(9) 0.4937(3) 0.079(4) Uani 1 1 d .
H36 H 0.2043 0.1804 0.5191 0.094 Uiso 1 1 calc R
C37 C 0.1582(7) 0.1465(8) 0.4608(3) 0.074(4) Uani 1 1 d .
H37 H 0.1631 0.0782 0.4636 0.089 Uiso 1 1 calc R
C38 C 0.0469(6) 0.4076(6) 0.3647(3) 0.049(2) Uani 1 1 d .
H38A H 0.0349 0.4081 0.3349 0.059 Uiso 1 1 calc R
H38B H 0.0884 0.4596 0.3738 0.059 Uiso 1 1 calc R
C39 C -0.0358(6) 0.4267(6) 0.3813(3) 0.044(2) Uani 1 1 d .
C40 C 0.9016(6) 0.3535(7) 0.3791(3) 0.054(3) Uani 1 1 d .
H40 H 0.9115 0.2921 0.3680 0.065 Uiso 1 1 calc R
C41 C 0.8223(6) 0.3708(8) 0.3934(3) 0.054(3) Uani 1 1 d .
H41 H 0.7817 0.3204 0.3931 0.064 Uiso 1 1 calc R
C42 C 0.8067(6) 0.4637(7) 0.4078(2) 0.039(2) Uani 1 1 d .
C43 C 0.8697(6) 0.5350(7) 0.4108(3) 0.053(3) Uani 1 1 d .
H43 H 0.8602 0.5965 0.4219 0.063 Uiso 1 1 calc R
C44 C 0.9476(6) 0.5165(7) 0.3975(3) 0.056(3) Uani 1 1 d .
H44 H 0.9892 0.5661 0.3996 0.067 Uiso 1 1 calc R
C45 C 0.7220(7) 0.4797(9) 0.4216(3) 0.053(3) Uani 1 1 d .
C46 C -0.1079(5) 0.0627(6) 0.3186(2) 0.035(2) Uani 1 1 d .
C47 C -0.1342(6) 0.0319(7) 0.3792(3) 0.046(2) Uani 1 1 d .
C48 C -0.2138(6) 0.0492(7) 0.3542(3) 0.050(2) Uani 1 1 d .
C49 C -0.2905(6) 0.0472(9) 0.3691(3) 0.068(3) Uani 1 1 d .
H49 H -0.3436 0.0578 0.3523 0.082 Uiso 1 1 calc R
C50 C -0.2841(8) 0.0285(10) 0.4107(4) 0.092(4) Uani 1 1 d .
H50 H -0.3347 0.0263 0.4218 0.110 Uiso 1 1 calc R
C51 C -0.2057(8) 0.0129(9) 0.4364(3) 0.081(4) Uani 1 1 d .
H51 H -0.2048 0.0006 0.4642 0.097 Uiso 1 1 calc R
C52 C -0.1289(7) 0.0154(8) 0.4211(3) 0.064(3) Uani 1 1 d .
H52 H -0.0758 0.0064 0.4382 0.076 Uiso 1 1 calc R
C53 C -0.2596(5) 0.0995(7) 0.2806(3) 0.049(2) Uani 1 1 d .
H53A H -0.3069 0.0522 0.2771 0.059 Uiso 1 1 calc R
H53B H -0.2337 0.0981 0.2560 0.059 Uiso 1 1 calc R
C54 C -0.2943(6) 0.1999(7) 0.2859(3) 0.046(2) Uani 1 1 d .
C55 C -0.2422(6) 0.2819(8) 0.2851(3) 0.058(3) Uani 1 1 d .
H55 H -0.1861 0.2742 0.2799 0.070 Uiso 1 1 calc R
C56 C -0.2721(6) 0.3747(8) 0.2920(3) 0.053(3) Uani 1 1 d .
H56 H -0.2371 0.4295 0.2902 0.064 Uiso 1 1 calc R
C57 C -0.3543(6) 0.3877(7) 0.3018(3) 0.050(2) Uani 1 1 d .
C58 C -0.4091(6) 0.3066(8) 0.3008(3) 0.052(3) Uani 1 1 d .
H58 H -0.4657 0.3146 0.3052 0.062 Uiso 1 1 calc R
C59 C -0.3783(6) 0.2140(8) 0.2932(3) 0.058(3) Uani 1 1 d .
H59 H -0.4146 0.1595 0.2929 0.069 Uiso 1 1 calc R
C60 C -0.3845(7) 0.4873(8) 0.3133(3) 0.057(3) Uani 1 1 d .
C61 C 0.2545(5) 0.0050(6) 0.3690(3) 0.043(2) Uani 1 1 d .
H61A H 0.2613 0.0736 0.3775 0.052 Uiso 1 1 calc R
H61B H 0.3095 -0.0192 0.3634 0.052 Uiso 1 1 calc R
C62 C 0.1924(5) -0.1022(6) 0.3132(3) 0.041(2) Uani 1 1 d .
H62A H 0.2401 -0.1391 0.3287 0.050 Uiso 1 1 calc R
H62B H 0.2043 -0.0930 0.2856 0.050 Uiso 1 1 calc R
C63 C -0.0584(5) 0.0765(6) 0.2844(2) 0.037(2) Uani 1 1 d .
H63A H -0.0567 0.0150 0.2694 0.045 Uiso 1 1 calc R
H63B H -0.0859 0.1266 0.2655 0.045 Uiso 1 1 calc R
C64 C 0.0351(5) 0.2111(6) 0.3154(2) 0.037(2) Uani 1 1 d .
H64A H -0.0227 0.2393 0.3101 0.045 Uiso 1 1 calc R
H64B H 0.0704 0.2475 0.2991 0.045 Uiso 1 1 calc R
C65 C 0.1853(5) 0.0766(6) 0.3025(3) 0.040(2) Uani 1 1 d .
H65A H 0.2274 0.0634 0.2847 0.048 Uiso 1 1 calc R
H65B H 0.2012 0.1381 0.3169 0.048 Uiso 1 1 calc R
C66 C 0.0966(5) 0.0867(7) 0.2768(2) 0.043(2) Uani 1 1 d .
H66A H 0.0972 0.1397 0.2571 0.051 Uiso 1 1 calc R
H66B H 0.0818 0.0258 0.2617 0.051 Uiso 1 1 calc R
N1 N 0.1427(4) -0.0705(5) 0.4043(2) 0.0356(16) Uani 1 1 d .
N2 N 0.2790(4) -0.1023(5) 0.4332(2) 0.0397(18) Uani 1 1 d .
N3 N 0.0394(4) -0.1238(5) 0.3217(2) 0.0359(17) Uani 1 1 d .
N4 N 0.1047(4) -0.2568(5) 0.30190(19) 0.0383(17) Uani 1 1 d .
N5 N 0.0977(4) 0.1480(5) 0.3845(2) 0.0390(17) Uani 1 1 d .
N6 N 0.0832(4) 0.3114(5) 0.3794(2) 0.0389(17) Uani 1 1 d .
N7 N -0.0707(4) 0.0398(5) 0.3554(2) 0.0360(16) Uani 1 1 d .
N8 N -0.1950(4) 0.0703(6) 0.3157(2) 0.0447(19) Uani 1 1 d .
N9 N 0.1869(4) -0.0048(5) 0.3325(2) 0.0344(16) Uani 1 1 d .
N10 N 0.0306(4) 0.1078(5) 0.30244(19) 0.0330(16) Uani 1 1 d .
O1 O 0.5402(4) 0.3402(5) 0.4767(2) 0.0548(17) Uani 1 1 d .
O2 O 0.5594(4) 0.6603(4) 0.48092(19) 0.0520(17) Uani 1 1 d .
O1W O 0.5063(6) 0.3902(7) 0.3946(3) 0.111(3) Uani 1 1 d .
O3 O 0.3096(4) -0.4691(5) 0.48769(18) 0.0486(16) Uani 1 1 d .
O4 O 0.4253(4) 0.5037(4) 0.46053(18) 0.0493(16) Uani 1 1 d .
O2W O 0.5257(4) 0.6001(5) 0.3960(2) 0.066(2) Uani 1 1 d .
O3W O -0.3558(8) 0.7237(8) 0.3480(6) 0.232(9) Uani 1 1 d .
O5 O 0.6719(5) 0.4081(6) 0.4232(2) 0.074(2) Uani 1 1 d .
O6 O 0.7048(4) 0.5650(5) 0.4333(2) 0.0559(17) Uani 1 1 d .
O7 O -0.3264(5) 0.5566(5) 0.3134(2) 0.071(2) Uani 1 1 d .
H7A H -0.3459 0.6094 0.3199 0.107 Uiso 1 1 calc R
O8 O -0.4553(5) 0.5009(6) 0.3225(2) 0.076(2) Uani 1 1 d .
Zn1 Zn 0.06182(6) 0.00779(7) 0.35876(3) 0.0343(2) Uani 1 1 d .
Zn2 Zn 0.43762(7) -0.09038(8) 0.28649(4) 0.0530(3) Uani 1 1 d .
Br1 Br 0.32263(8) -0.11591(10) 0.22902(4) 0.0766(4) Uani 1 1 d .
Br2 Br 0.42189(8) -0.20814(10) 0.33916(4) 0.0876(4) Uani 1 1 d .
Br3 Br 0.42939(8) 0.07387(8) 0.31203(4) 0.0733(4) Uani 1 1 d .
Br4 Br 0.57300(8) -0.11564(10) 0.26395(4) 0.0855(4) Uani 1 1 d .
Eu1 Eu 0.57279(3) 0.49840(3) 0.457316(13) 0.04163(15) Uani 0.25 1 d P
Tb1 Tb 0.57279(3) 0.49840(3) 0.457316(13) 0.04163(15) Uani 0.75 1 d P

loop_
_atom_site_aniso_label
_atom_site_aniso_U_11
_atom_site_aniso_U_22
_atom_site_aniso_U_33
_atom_site_aniso_U_23
_atom_site_aniso_U_13
_atom_site_aniso_U_12
C1 0.048(6) 0.024(5) 0.040(5) -0.002(4) 0.002(4) 0.002(4)
C2 0.054(6) 0.032(5) 0.037(5) 0.000(4) 0.012(4) 0.005(4)
C3 0.047(6) 0.033(5) 0.046(6) 0.004(4) 0.000(4) 0.003(4)
C4 0.077(8) 0.049(6) 0.042(6) 0.007(5) 0.000(5) 0.012(6)
C5 0.113(11) 0.073(9) 0.065(8) 0.039(6) 0.012(8) 0.012(8)
C6 0.104(11) 0.081(9) 0.073(8) 0.029(7) 0.028(8) -0.001(8)
C7 0.058(7) 0.058(7) 0.064(7) 0.010(6) 0.017(5) 0.002(5)
C8 0.043(6) 0.057(7) 0.053(6) -0.006(5) -0.006(5) 0.014(5)
C9 0.040(5) 0.044(6) 0.039(5) -0.001(4) -0.002(4) 0.003(4)
C10 0.043(6) 0.058(7) 0.050(6) -0.014(5) 0.013(5) 0.001(5)
C11 0.046(6) 0.060(7) 0.059(6) -0.011(5) 0.021(5) 0.000(5)
C12 0.033(5) 0.047(6) 0.051(6) -0.006(5) 0.001(4) 0.005(4)
C13 0.062(7) 0.061(7) 0.040(6) -0.013(5) 0.006(5) -0.001(5)
C14 0.059(7) 0.055(7) 0.056(6) -0.004(5) 0.018(5) -0.017(5)
C15 0.063(8) 0.055(7) 0.043(7) 0.000(5) -0.012(5) 0.021(6)
C16 0.036(5) 0.034(5) 0.032(5) 0.007(4) -0.005(4) 0.005(4)
C17 0.040(5) 0.030(5) 0.039(5) 0.005(4) -0.002(4) -0.004(4)
C18 0.048(6) 0.042(6) 0.026(5) 0.008(4) -0.015(4) 0.002(4)
C19 0.078(8) 0.032(5) 0.043(6) -0.001(4) -0.023(5) -0.006(5)
C20 0.069(8) 0.058(8) 0.063(7) 0.016(6) -0.018(6) -0.025(6)
C21 0.045(7) 0.084(9) 0.067(8) 0.013(6) -0.004(5) -0.015(6)
C22 0.043(6) 0.061(7) 0.057(6) 0.002(5) -0.004(5) -0.005(5)
C23 0.067(7) 0.038(5) 0.034(5) -0.005(4) 0.009(4) 0.012(5)
C24 0.044(5) 0.031(5) 0.030(5) -0.003(4) 0.004(4) 0.000(4)
C25 0.044(6) 0.038(5) 0.044(6) 0.004(4) 0.007(4) 0.014(4)
C26 0.040(5) 0.038(5) 0.027(5) -0.003(4) 0.002(4) 0.006(4)
C27 0.040(5) 0.038(5) 0.032(5) -0.003(4) 0.005(4) -0.006(4)
C28 0.037(5) 0.052(6) 0.050(6) -0.002(5) 0.000(4) 0.016(4)
C29 0.052(6) 0.045(6) 0.040(5) -0.004(4) 0.011(4) 0.012(4)
C30 0.044(6) 0.024(5) 0.040(5) -0.001(4) -0.009(4) 0.002(4)
C31 0.028(5) 0.037(5) 0.051(6) 0.001(4) 0.013(4) 0.001(4)
C32 0.041(6) 0.051(6) 0.041(6) -0.002(4) -0.009(4) 0.002(4)
C33 0.034(5) 0.048(6) 0.052(6) -0.014(5) 0.004(4) -0.005(4)
C34 0.061(7) 0.059(7) 0.077(8) -0.021(6) 0.012(6) 0.001(6)
C35 0.073(9) 0.090(10) 0.088(10) -0.042(8) -0.013(7) 0.001(7)
C36 0.091(9) 0.081(9) 0.054(7) -0.014(6) -0.016(6) 0.028(7)
C37 0.100(9) 0.062(7) 0.049(7) -0.012(6) -0.022(6) 0.024(6)
C38 0.054(6) 0.041(6) 0.058(6) 0.007(5) 0.024(5) 0.009(4)
C39 0.056(6) 0.036(5) 0.042(5) 0.007(4) 0.014(4) 0.007(4)
C40 0.064(7) 0.043(6) 0.062(7) -0.014(5) 0.026(5) 0.009(5)
C41 0.042(6) 0.073(7) 0.050(6) -0.012(5) 0.017(5) -0.009(5)
C42 0.045(6) 0.048(6) 0.027(5) -0.005(4) 0.011(4) 0.006(4)
C43 0.065(7) 0.047(6) 0.051(6) -0.006(5) 0.025(5) 0.006(5)
C44 0.059(7) 0.037(6) 0.080(8) -0.002(5) 0.034(6) -0.008(5)
C45 0.050(6) 0.079(9) 0.031(5) -0.011(5) 0.011(4) 0.008(6)
C46 0.038(5) 0.036(5) 0.033(5) 0.002(4) 0.011(4) 0.004(4)
C47 0.041(6) 0.050(6) 0.049(6) 0.004(4) 0.010(5) 0.009(4)
C48 0.047(6) 0.060(6) 0.046(6) 0.007(5) 0.018(5) 0.003(5)
C49 0.037(6) 0.117(9) 0.054(7) 0.020(6) 0.015(5) 0.008(6)
C50 0.058(8) 0.138(12) 0.090(10) 0.045(8) 0.042(7) 0.017(7)
C51 0.078(9) 0.117(11) 0.054(7) 0.032(7) 0.034(6) 0.027(7)
C52 0.067(7) 0.092(9) 0.034(5) 0.020(5) 0.017(5) 0.019(6)
C53 0.028(5) 0.078(7) 0.039(5) -0.002(5) -0.003(4) -0.001(5)
C54 0.041(6) 0.059(7) 0.037(5) 0.002(4) -0.001(4) 0.002(5)
C55 0.043(6) 0.072(8) 0.062(7) 0.020(6) 0.012(5) -0.010(5)
C56 0.052(6) 0.055(7) 0.057(7) 0.000(5) 0.019(5) -0.004(5)
C57 0.053(6) 0.069(7) 0.027(5) 0.004(4) 0.003(4) 0.007(5)
C58 0.037(6) 0.071(7) 0.053(6) -0.009(5) 0.023(5) -0.008(5)
C59 0.043(6) 0.088(8) 0.042(6) -0.010(5) 0.009(5) -0.014(6)
C60 0.064(7) 0.062(8) 0.043(6) 0.012(5) 0.003(5) 0.005(6)
C61 0.032(5) 0.043(5) 0.053(6) -0.001(4) 0.004(4) 0.001(4)
C62 0.032(5) 0.045(6) 0.047(6) 0.004(4) 0.008(4) 0.010(4)
C63 0.035(5) 0.040(5) 0.036(5) 0.005(4) 0.003(4) 0.004(4)
C64 0.040(5) 0.031(5) 0.041(5) 0.004(4) 0.008(4) 0.000(4)
C65 0.035(5) 0.037(5) 0.049(6) 0.005(4) 0.012(4) 0.001(4)
C66 0.038(5) 0.061(6) 0.032(5) 0.003(4) 0.015(4) -0.006(4)
N1 0.035(4) 0.034(4) 0.038(4) 0.005(3) 0.005(3) -0.002(3)
N2 0.036(4) 0.032(4) 0.047(5) 0.002(3) -0.003(3) 0.005(3)
N3 0.028(4) 0.032(4) 0.047(4) 0.001(3) 0.004(3) -0.002(3)
N4 0.043(5) 0.035(4) 0.032(4) 0.003(3) -0.006(3) 0.010(3)
N5 0.038(4) 0.034(4) 0.042(4) -0.002(3) -0.001(3) 0.007(3)
N6 0.032(4) 0.029(4) 0.056(5) -0.001(3) 0.009(3) 0.000(3)
N7 0.036(4) 0.046(4) 0.027(4) 0.002(3) 0.008(3) 0.006(3)
N8 0.032(4) 0.070(5) 0.034(4) 0.002(4) 0.009(3) -0.002(4)
N9 0.030(4) 0.037(4) 0.037(4) 0.002(3) 0.010(3) 0.000(3)
N10 0.028(4) 0.044(4) 0.026(4) -0.001(3) 0.002(3) 0.007(3)
O1 0.047(4) 0.045(4) 0.075(5) -0.013(3) 0.019(4) -0.002(3)
O2 0.060(4) 0.046(4) 0.053(4) -0.015(3) 0.017(3) 0.008(3)
O1W 0.117(8) 0.121(8) 0.092(7) -0.017(6) 0.007(6) 0.009(6)
O3 0.056(4) 0.056(4) 0.033(4) 0.005(3) 0.005(3) 0.008(3)
O4 0.038(4) 0.057(4) 0.049(4) 0.001(3) -0.003(3) 0.016(3)
O2W 0.069(5) 0.075(5) 0.055(4) 0.022(4) 0.009(4) 0.012(4)
O3W 0.145(11) 0.083(8) 0.51(3) -0.059(12) 0.176(14) -0.005(7)
O5 0.058(5) 0.088(6) 0.084(6) -0.041(4) 0.035(4) -0.019(4)
O6 0.051(4) 0.059(5) 0.061(4) 0.003(4) 0.022(3) 0.011(3)
O7 0.067(5) 0.056(5) 0.095(6) -0.001(4) 0.022(4) -0.003(4)
O8 0.062(5) 0.089(6) 0.081(6) -0.004(4) 0.025(4) 0.008(4)
Zn1 0.0321(5) 0.0351(6) 0.0350(5) 0.0024(4) 0.0041(4) 0.0028(4)
Zn2 0.0495(7) 0.0522(7) 0.0622(8) 0.0002(6) 0.0235(6) 0.0016(5)
Br1 0.0642(8) 0.0968(9) 0.0700(8) -0.0091(6) 0.0153(6) 0.0172(6)
Br2 0.0839(9) 0.0757(9) 0.1105(11) 0.0361(7) 0.0372(8) 0.0193(7)
Br3 0.0735(8) 0.0617(7) 0.0941(9) -0.0094(6) 0.0411(7) -0.0098(6)
Br4 0.0643(8) 0.0903(9) 0.1120(11) -0.0310(8) 0.0441(7) -0.0120(7)
Eu1 0.0379(3) 0.0522(3) 0.0360(3) 0.0047(2) 0.00974(18) 0.0135(2)
Tb1 0.0379(3) 0.0522(3) 0.0360(3) 0.0047(2) 0.00974(18) 0.0135(2)

loop_
_atom_type_symbol
_atom_type_description
_atom_type_scat_dispersion_real
_atom_type_scat_dispersion_imag
_atom_type_scat_source
C C 0.0033 0.0016 'International Tables Vol C Tables 4.2.6.8 and 6.1.1.4'
H H 0.0000 0.0000 'International Tables Vol C Tables 4.2.6.8 and 6.1.1.4'
N N 0.0061 0.0033 'International Tables Vol C Tables 4.2.6.8 and 6.1.1.4'
O O 0.0106 0.0060 'International Tables Vol C Tables 4.2.6.8 and 6.1.1.4'
Zn Zn 0.2839 1.4301 'International Tables Vol C Tables 4.2.6.8 and 6.1.1.4'
Br Br -0.2901 2.4595 'International Tables Vol C Tables 4.2.6.8 and 6.1.1.4'
Eu Eu -0.1578 3.6682 'International Tables Vol C Tables 4.2.6.8 and 6.1.1.4'
Tb Tb -0.1723 4.1537 'International Tables Vol C Tables 4.2.6.8 and 6.1.1.4'

loop_
_geom_angle_atom_site_label_1
_geom_angle_atom_site_label_2
_geom_angle_atom_site_label_3
_geom_angle
_geom_angle_site_symmetry_1
_geom_angle_site_symmetry_3
N1 C1 N2 112.9(8) . .
N1 C1 C61 123.0(7) . .
N2 C1 C61 124.1(8) . .
C7 C2 C3 120.9(8) . .
C7 C2 N1 130.0(8) . .
C3 C2 N1 109.0(8) . .
C4 C3 N2 132.8(9) . .
C4 C3 C2 121.6(9) . .
N2 C3 C2 105.6(7) . .
C5 C4 C3 117.6(10) . .
C4 C5 C6 123.6(11) . .
C7 C6 C5 119.5(11) . .
C2 C7 C6 116.8(10) . .
N2 C8 C9 109.4(7) . .
C10 C9 C14 119.8(9) . .
C10 C9 C8 120.2(8) . .
C14 C9 C8 119.9(9) . .
C9 C10 C11 120.2(9) . .
C10 C11 C12 120.0(9) . .
C13 C12 C11 119.0(9) . .
C13 C12 C15 121.1(9) . .
C11 C12 C15 119.8(9) . .
C12 C13 C14 120.0(9) . .
C9 C14 C13 120.9(10) . .
O1 C15 O2 127.5(10) . 3_666
O1 C15 C12 117.4(9) . .
O2 C15 C12 115.0(10) 3_666 .
N3 C16 N4 113.4(8) . .
N3 C16 C62 123.1(7) . .
N4 C16 C62 123.4(8) . .
N3 C17 C22 131.0(8) . .
N3 C17 C18 107.4(7) . .
C22 C17 C18 121.5(8) . .
N4 C18 C17 107.2(7) . .
N4 C18 C19 131.1(9) . .
C17 C18 C19 121.6(9) . .
C20 C19 C18 116.3(10) . .
C19 C20 C21 123.3(10) . .
C20 C21 C22 120.9(10) . .
C17 C22 C21 116.4(10) . .
N4 C23 C24 112.8(7) . .
C29 C24 C25 117.0(7) . .
C29 C24 C23 119.7(8) . .
C25 C24 C23 123.4(7) . .
C26 C25 C24 121.3(8) . .
C27 C26 C25 120.9(8) . .
C28 C27 C26 117.8(8) . .
C28 C27 C30 123.1(8) . .
C26 C27 C30 119.0(8) . .
C27 C28 C29 122.3(8) . .
C28 C29 C24 120.5(8) . .
O3 C30 O4 122.0(8) . 1_545
O3 C30 C27 119.9(8) . .
O4 C30 C27 118.1(9) 1_545 .
O3 C30 Tb1 53.8(4) . 3_656
O4 C30 Tb1 68.6(4) 1_545 3_656
C27 C30 Tb1 170.2(6) . 3_656
O3 C30 Eu1 53.8(4) . 3_656
O4 C30 Eu1 68.6(4) 1_545 3_656
C27 C30 Eu1 170.2(6) . 3_656
Tb1 C30 Eu1 0.000(19) 3_656 3_656
N5 C31 N6 113.2(7) . .
N5 C31 C64 122.6(7) . .
N6 C31 C64 124.2(7) . .
C33 C32 C37 120.9(9) . .
C33 C32 N5 108.2(8) . .
C37 C32 N5 131.0(9) . .
N6 C33 C32 107.3(7) . .
N6 C33 C34 130.7(9) . .
C32 C33 C34 121.9(9) . .
C35 C34 C33 116.3(10) . .
C34 C35 C36 121.8(11) . .
C37 C36 C35 121.3(11) . .
C36 C37 C32 117.7(10) . .
N6 C38 C39 109.8(7) . .
C44 C39 C40 118.2(9) 1_455 1_455
C44 C39 C38 121.6(8) 1_455 .
C40 C39 C38 120.2(8) 1_455 .
C39 C40 C41 121.1(9) 1_655 .
C42 C41 C40 118.7(9) . .
C43 C42 C41 119.9(8) . .
C43 C42 C45 122.9(9) . .
C41 C42 C45 117.1(9) . .
C42 C43 C44 120.7(9) . .
C39 C44 C43 121.3(9) 1_655 .
O5 C45 O6 121.6(9) . .
O5 C45 C42 119.9(9) . .
O6 C45 C42 118.4(10) . .
O5 C45 Eu1 58.5(5) . .
O6 C45 Eu1 63.3(5) . .
C42 C45 Eu1 172.4(6) . .
N7 C46 N8 111.7(7) . .
N7 C46 C63 122.4(7) . .
N8 C46 C63 125.9(7) . .
N7 C47 C52 131.0(9) . .
N7 C47 C48 108.2(8) . .
C52 C47 C48 120.7(9) . .
C49 C48 N8 132.1(9) . .
C49 C48 C47 122.3(9) . .
N8 C48 C47 105.6(8) . .
C48 C49 C50 116.1(10) . .
C49 C50 C51 123.0(10) . .
C52 C51 C50 120.5(10) . .
C51 C52 C47 117.3(10) . .
N8 C53 C54 112.0(7) . .
C55 C54 C59 118.3(9) . .
C55 C54 C53 120.2(9) . .
C59 C54 C53 121.4(9) . .
C56 C55 C54 120.8(9) . .
C55 C56 C57 120.7(9) . .
C58 C57 C56 119.2(9) . .
C58 C57 C60 119.6(9) . .
C56 C57 C60 121.2(9) . .
C59 C58 C57 119.1(9) . .
C58 C59 C54 121.8(9) . .
O8 C60 O7 123.9(10) . .
O8 C60 C57 122.8(10) . .
O7 C60 C57 113.2(10) . .
N9 C61 C1 106.0(6) . .
N9 C62 C16 112.2(7) . .
N10 C63 C46 107.9(6) . .
N10 C64 C31 112.8(6) . .
N9 C65 C66 110.7(7) . .
N10 C66 C65 111.5(7) . .
C1 N1 C2 105.5(7) . .
C1 N1 Zn1 111.7(5) . .
C2 N1 Zn1 142.7(6) . .
C1 N2 C3 107.0(7) . .
C1 N2 C8 127.4(8) . .
C3 N2 C8 125.5(7) . .
C16 N3 C17 105.8(7) . .
C16 N3 Zn1 113.3(5) . .
C17 N3 Zn1 135.8(6) . .
C16 N4 C18 106.1(7) . .
C16 N4 C23 126.8(8) . .
C18 N4 C23 125.2(7) . .
C31 N5 C32 105.0(7) . .
C31 N5 Zn1 114.7(5) . .
C32 N5 Zn1 138.8(6) . .
C31 N6 C33 106.3(7) . .
C31 N6 C38 127.9(7) . .
C33 N6 C38 123.9(7) . .
C46 N7 C47 107.6(7) . .
C46 N7 Zn1 112.3(6) . .
C47 N7 Zn1 139.4(6) . .
C46 N8 C48 106.8(7) . .
C46 N8 C53 129.1(7) . .
C48 N8 C53 124.0(7) . .
C62 N9 C61 110.4(6) . .
C62 N9 C65 111.7(6) . .
C61 N9 C65 114.3(6) . .
C62 N9 Zn1 110.4(5) . .
C61 N9 Zn1 103.1(5) . .
C65 N9 Zn1 106.4(5) . .
C64 N10 C66 110.6(7) . .
C64 N10 C63 112.7(6) . .
C66 N10 C63 114.8(6) . .
C64 N10 Zn1 109.5(5) . .
C66 N10 Zn1 106.2(5) . .
C63 N10 Zn1 102.4(5) . .
C15 O1 Eu1 135.6(6) . .
C15 O2 Eu1 133.7(7) 3_666 .
C30 O3 Tb1 101.6(5) . 3_656
C30 O3 Eu1 101.6(5) . 3_656
Tb1 O3 Eu1 0.00(3) 3_656 3_656
C30 O4 Eu1 164.7(6) 1_565 .
C30 O4 Tb1 85.6(5) 1_565 3_666
Eu1 O4 Tb1 101.7(2) . 3_666
C30 O4 Eu1 85.6(5) 1_565 3_666
Eu1 O4 Eu1 101.7(2) . 3_666
Tb1 O4 Eu1 0.00(3) 3_666 3_666
C45 O5 Eu1 95.1(6) . .
C45 O6 Eu1 90.0(6) . .
N1 Zn1 N7 128.0(3) . .
N1 Zn1 N5 94.4(2) . .
N7 Zn1 N5 91.7(3) . .
N1 Zn1 N3 90.7(3) . .
N7 Zn1 N3 94.3(3) . .
N5 Zn1 N3 167.2(3) . .
N1 Zn1 N9 77.3(2) . .
N7 Zn1 N9 154.0(2) . .
N5 Zn1 N9 91.9(3) . .
N3 Zn1 N9 77.8(2) . .
N1 Zn1 N10 155.3(3) . .
N7 Zn1 N10 76.3(2) . .
N5 Zn1 N10 78.6(2) . .
N3 Zn1 N10 91.9(2) . .
N9 Zn1 N10 79.2(2) . .
Br3 Zn2 Br4 110.34(6) . .
Br3 Zn2 Br2 109.96(7) . .
Br4 Zn2 Br2 109.72(6) . .
Br3 Zn2 Br1 109.50(6) . .
Br4 Zn2 Br1 108.57(6) . .
Br2 Zn2 Br1 108.73(6) . .
O1 Eu1 O4 75.4(2) . .
O1 Eu1 O2 137.2(2) . .
O4 Eu1 O2 79.1(2) . .
O1 Eu1 O3 79.3(2) . 3_656
O4 Eu1 O3 127.7(2) . 3_656
O2 Eu1 O3 90.1(2) . 3_656
O1 Eu1 O5 81.5(3) . .
O4 Eu1 O5 139.6(2) . .
O2 Eu1 O5 137.1(2) . .
O3 Eu1 O5 78.2(2) 3_656 .
O1 Eu1 O2W 134.2(2) . .
O4 Eu1 O2W 81.9(2) . .
O2 Eu1 O2W 73.8(2) . .
O3 Eu1 O2W 143.6(2) 3_656 .
O5 Eu1 O2W 91.5(3) . .
O1 Eu1 O6 130.7(2) . .
O4 Eu1 O6 151.8(2) . .
O2 Eu1 O6 84.0(2) . .
O3 Eu1 O6 74.3(2) 3_656 .
O5 Eu1 O6 53.0(2) . .
O2W Eu1 O6 71.7(2) . .
O1 Eu1 O1W 68.0(3) . .
O4 Eu1 O1W 77.8(3) . .
O2 Eu1 O1W 137.9(3) . .
O3 Eu1 O1W 131.6(3) 3_656 .
O5 Eu1 O1W 62.9(3) . .
O2W Eu1 O1W 68.6(3) . .
O6 Eu1 O1W 100.9(3) . .
O1 Eu1 O4 71.2(2) . 3_666
O4 Eu1 O4 78.3(2) . 3_666
O2 Eu1 O4 70.3(2) . 3_666
O3 Eu1 O4 50.3(2) 3_656 3_666
O5 Eu1 O4 124.5(2) . 3_666
O2W Eu1 O4 141.5(2) . 3_666
O6 Eu1 O4 116.9(2) . 3_666
O1W Eu1 O4 136.6(3) . 3_666
O1 Eu1 C45 105.8(3) . .
O4 Eu1 C45 157.7(2) . .
O2 Eu1 C45 110.6(3) . .
O3 Eu1 C45 73.4(2) 3_656 .
O5 Eu1 C45 26.4(3) . .
O2W Eu1 C45 81.8(3) . .
O6 Eu1 C45 26.7(3) . .
O1W Eu1 C45 82.2(3) . .
O4 Eu1 C45 123.6(2) 3_666 .
O1 Eu1 C30 72.3(2) . 3_656
O4 Eu1 C30 103.4(3) . 3_656
O2 Eu1 C30 81.0(2) . 3_656
O3 Eu1 C30 24.6(2) 3_656 3_656
O5 Eu1 C30 100.4(3) . 3_656
O2W Eu1 C30 152.8(2) . 3_656
O6 Eu1 C30 96.0(2) . 3_656
O1W Eu1 C30 138.5(3) . 3_656
O4 Eu1 C30 25.8(2) 3_666 3_656
C45 Eu1 C30 98.0(3) . 3_656
O1 Eu1 Tb1 68.13(16) . 3_666
O4 Eu1 Tb1 42.62(14) . 3_666
O2 Eu1 Tb1 69.76(16) . 3_666
O3 Eu1 Tb1 85.57(16) 3_656 3_666
O5 Eu1 Tb1 147.7(2) . 3_666
O2W Eu1 Tb1 117.22(16) . 3_666
O6 Eu1 Tb1 146.88(16) . 3_666
O1W Eu1 Tb1 112.1(2) . 3_666
O4 Eu1 Tb1 35.67(12) 3_666 3_666
C45 Eu1 Tb1 158.98(19) . 3_666
C30 Eu1 Tb1 61.0(2) 3_656 3_666

loop_
_geom_bond_atom_site_label_1
_geom_bond_atom_site_label_2
_geom_bond_distance
_geom_bond_site_symmetry_2
C1 N1 1.310(10) .
C1 N2 1.365(10) .
C1 C61 1.513(12) .
C2 C7 1.397(12) .
C2 C3 1.398(11) .
C2 N1 1.406(10) .
C3 C4 1.384(12) .
C3 N2 1.387(11) .
C4 C5 1.320(15) .
C5 C6 1.421(16) .
C6 C7 1.398(14) .
C8 N2 1.464(10) .
C8 C9 1.539(12) .
C9 C10 1.357(12) .
C9 C14 1.370(12) .
C10 C11 1.381(13) .
C11 C12 1.402(12) .
C12 C13 1.362(13) .
C12 C15 1.526(13) .
C13 C14 1.381(13) .
C15 O1 1.258(12) .
C15 O2 1.270(11) 3_666
C16 N3 1.322(10) .
C16 N4 1.335(10) .
C16 C62 1.496(11) .
C17 N3 1.388(10) .
C17 C22 1.389(12) .
C17 C18 1.398(12) .
C18 N4 1.377(11) .
C18 C19 1.428(12) .
C19 C20 1.356(14) .
C20 C21 1.394(15) .
C21 C22 1.427(14) .
C23 N4 1.446(10) .
C23 C24 1.511(11) .
C24 C29 1.386(11) .
C24 C25 1.386(11) .
C25 C26 1.375(11) .
C26 C27 1.369(11) .
C27 C28 1.362(11) .
C27 C30 1.512(11) .
C28 C29 1.366(11) .
C30 O3 1.233(10) .
C30 O4 1.267(10) 1_545
C30 Tb1 2.904(8) 3_656
C30 Eu1 2.904(8) 3_656
C31 N5 1.319(10) .
C31 N6 1.342(10) .
C31 C64 1.504(11) .
C32 C33 1.378(12) .
C32 C37 1.391(13) .
C32 N5 1.402(10) .
C33 N6 1.373(11) .
C33 C34 1.393(13) .
C34 C35 1.378(16) .
C35 C36 1.393(16) .
C36 C37 1.364(14) .
C38 N6 1.469(10) .
C38 C39 1.513(12) .
C39 C44 1.369(12) 1_455
C39 C40 1.387(12) 1_455
C40 C39 1.387(12) 1_655
C40 C41 1.423(12) .
C41 C42 1.379(12) .
C42 C43 1.371(13) .
C42 C45 1.491(13) .
C43 C44 1.389(13) .
C44 C39 1.369(12) 1_655
C45 O5 1.254(12) .
C45 O6 1.259(11) .
C45 Eu1 2.806(10) .
C46 N7 1.295(10) .
C46 N8 1.357(10) .
C46 C63 1.487(11) .
C47 N7 1.372(11) .
C47 C52 1.394(12) .
C47 C48 1.394(12) .
C48 C49 1.376(13) .
C48 N8 1.385(11) .
C49 C50 1.382(15) .
C50 C51 1.387(15) .
C51 C52 1.384(14) .
C53 N8 1.457(10) .
C53 C54 1.482(12) .
C54 C55 1.379(12) .
C54 C59 1.392(12) .
C55 C56 1.372(13) .
C56 C57 1.391(12) .
C57 C58 1.390(13) .
C57 C60 1.497(14) .
C58 C59 1.380(13) .
C60 O8 1.214(12) .
C60 O7 1.306(12) .
C61 N9 1.471(10) .
C62 N9 1.471(10) .
C63 N10 1.482(10) .
C64 N10 1.459(10) .
C65 N9 1.479(10) .
C65 C66 1.506(11) .
C66 N10 1.473(10) .
N1 Zn1 2.084(6) .
N3 Zn1 2.155(7) .
N5 Zn1 2.114(7) .
N7 Zn1 2.107(7) .
N9 Zn1 2.282(6) .
N10 Zn1 2.285(6) .
O1 Eu1 2.314(7) .
O2 C15 1.270(11) 3_666
O2 Eu1 2.344(6) .
O1W Eu1 2.604(9) .
O3 Tb1 2.392(6) 3_656
O3 Eu1 2.392(6) 3_656
O4 C30 1.267(10) 1_565
O4 Eu1 2.334(6) .
O4 Tb1 2.711(6) 3_666
O4 Eu1 2.711(6) 3_666
O2W Eu1 2.455(6) .
O5 Eu1 2.402(7) .
O6 Eu1 2.507(6) .
Zn2 Br3 2.3860(17) .
Zn2 Br4 2.3903(16) .
Zn2 Br2 2.4023(17) .
Zn2 Br1 2.4106(17) .
Eu1 O3 2.392(6) 3_656
Eu1 O4 2.711(6) 3_666
Eu1 C30 2.904(8) 3_656
Eu1 Tb1 3.9198(9) 3_666
